data_7201581
loop_
_publ_author_name
'Plater, M. John'
'Gelbrich, Thomas'
'Hursthouse, Michael B.'
'De Silva, Ben M.'

_publ_section_title
;
 Interpenetrating three-dimensional coordination networks with a rare
 4-connected (65.8) topology and unusual geometrical features
;
_journal_issue 1
_journal_name_full CrystEngComm
_journal_page_first 125
_journal_paper_doi 10.1039/b711047b
_journal_volume 10
_journal_year 2008
_chemical_formula_sum 'C68 H90 Cu2 N12 O13'
_chemical_formula_weight 1410.60
_chemical_name_systematic
;
?
;
_space_group_IT_number 4
_symmetry_cell_setting monoclinic
_symmetry_space_group_name_Hall 'P 2yb'
_symmetry_space_group_name_H-M 'P 1 21 1'
_atom_sites_solution_hydrogens geom
_atom_sites_solution_primary direct
_atom_sites_solution_secondary difmap
_audit_creation_method SHELXL-97
_cell_angle_alpha 90.00
_cell_angle_beta 90.961(2)
_cell_angle_gamma 90.00
_cell_formula_units_Z 2
_cell_length_a 10.1288(6)
_cell_length_b 21.0031(14)
_cell_length_c 16.3702(10)
_cell_measurement_temperature 150(2)
_cell_volume 3482.0(4)
_computing_structure_refinement 'SHELXL-97 (Sheldrick, 1997)'
_diffrn_ambient_temperature 150(2)
_diffrn_measured_fraction_theta_full 0.984
_diffrn_measured_fraction_theta_max 0.984
_diffrn_radiation_monochromator graphite
_diffrn_radiation_source 'fine-focus sealed tube'
_diffrn_radiation_type MoK\a
_diffrn_radiation_wavelength 0.71073
_diffrn_reflns_av_R_equivalents 0.0826
_diffrn_reflns_av_sigmaI/netI 0.1083
_diffrn_reflns_limit_h_max 12
_diffrn_reflns_limit_h_min -12
_diffrn_reflns_limit_k_max 25
_diffrn_reflns_limit_k_min -24
_diffrn_reflns_limit_l_max 19
_diffrn_reflns_limit_l_min -19
_diffrn_reflns_number 22231
_diffrn_reflns_theta_full 25.05
_diffrn_reflns_theta_max 25.05
_diffrn_reflns_theta_min 2.91
_exptl_absorpt_coefficient_mu 0.681
_exptl_absorpt_correction_T_max 0.8758
_exptl_absorpt_correction_T_min 0.7058
_exptl_absorpt_correction_type empirical
_exptl_absorpt_process_details 'SADABS V2.10 (Sheldrick, G.M., 2003)'
_exptl_crystal_colour blue
_exptl_crystal_density_diffrn 1.345
_exptl_crystal_density_method 'not measured'
_exptl_crystal_description prism
_exptl_crystal_F_000 1488
_exptl_crystal_size_max 0.55
_exptl_crystal_size_mid 0.20
_exptl_crystal_size_min 0.20
_refine_diff_density_max 0.825
_refine_diff_density_min -0.422
_refine_diff_density_rms 0.081
_refine_ls_abs_structure_details 'Flack H D (1983), Acta Cryst. A39, 876-881'
_refine_ls_abs_structure_Flack 0.05(3)
_refine_ls_extinction_method none
_refine_ls_goodness_of_fit_ref 1.206
_refine_ls_hydrogen_treatment constr
_refine_ls_matrix_type full
_refine_ls_number_parameters 749
_refine_ls_number_reflns 10295
_refine_ls_number_restraints 1704
_refine_ls_restrained_S_all 1.181
_refine_ls_R_factor_all 0.1517
_refine_ls_R_factor_gt 0.0972
_refine_ls_shift/su_max 0.012
_refine_ls_shift/su_mean 0.001
_refine_ls_structure_factor_coef Fsqd
_refine_ls_weighting_details 'calc w=1/[\s^2^(Fo^2^)+(0.0015P)^2^+9.0000P] where P=(Fo^2^+2Fc^2^)/3'
_refine_ls_weighting_scheme calc
_refine_ls_wR_factor_gt 0.1741
_refine_ls_wR_factor_ref 0.1855
_reflns_number_gt 6671
_reflns_number_total 10295
_reflns_threshold_expression >2sigma(I)
_cod_data_source_file b711047b.txt
_cod_data_source_block '__[Cu2(bp_hep)4(NO3)3](NO3)(H2O)___4'
_cod_depositor_comments
;
The following automatic conversions were performed:
'_symmetry_cell_setting' value 'Monoclinic' changed to 'monoclinic'
according to '/home/saulius/struct/CIF-dictionaries/cif_core.dic'
dictionary named 'cif_core.dic' version 2.4.1 from 2010-06-29.

Automatic conversion script
Id: cif_fix_enum 1527 2010-12-29 10:47:43Z saulius 
;
_cod_original_sg_symbol_H-M P2(1)
_cod_database_code 7201581

loop_
_symmetry_equiv_pos_as_xyz
'x, y, z'
'-x, y+1/2, -z'

loop_
_atom_site_label
_atom_site_type_symbol
_atom_site_fract_x
_atom_site_fract_y
_atom_site_fract_z
_atom_site_U_iso_or_equiv
_atom_site_adp_type
_atom_site_occupancy
_atom_site_symmetry_multiplicity
_atom_site_calc_flag
_atom_site_refinement_flags
_atom_site_disorder_assembly
_atom_site_disorder_group
Cu1 Cu 0.74272(17) 0.56176(8) 0.87743(11) 0.0605(5) Uani 1 1 d . . .
Cu2 Cu 0.21591(16) 1.12568(8) 1.62047(12) 0.0652(5) Uani 1 1 d . . .
N1 N 0.4872(13) 0.5112(6) 0.9765(9) 0.073(3) Uani 1 1 d U . .
O1 O 0.4178(13) 0.4692(6) 0.9480(8) 0.115(4) Uani 1 1 d U . .
O2 O 0.4343(11) 0.5418(5) 1.0372(8) 0.100(4) Uani 1 1 d U . .
O3 O 0.5999(9) 0.5162(4) 0.9659(7) 0.075(3) Uani 1 1 d U . .
N2 N -0.0122(6) 1.0863(3) 1.4732(4) 0.104(4) Uani 1 1 d GU . .
O4 O 0.0461(8) 1.0713(4) 1.5378(5) 0.075(3) Uani 1 1 d GU . .
O5 O 0.0159(8) 1.0605(5) 1.4089(5) 0.098(3) Uani 1 1 d GU . .
O6 O -0.0956(10) 1.1297(5) 1.4757(7) 0.124(4) Uani 1 1 d GU . .
N3 N 0.4518(8) 1.2113(3) 1.7384(4) 0.103(4) Uani 1 1 d GU . .
O7 O 0.5497(10) 1.1798(6) 1.7180(9) 0.164(5) Uani 1 1 d GU . .
O8 O 0.4655(10) 1.2604(4) 1.7777(6) 0.094(3) Uani 1 1 d GU . .
O9 O 0.3403(9) 1.1901(4) 1.7205(6) 0.094(4) Uani 1 1 d GU . .
N4 N 0.9957(9) 0.7890(4) 0.7681(5) 0.099(4) Uani 1 1 d GDU . .
O11 O 0.9676(15) 0.8414(5) 0.7406(9) 0.103(4) Uani 0.70 1 d PGU A 1
O12 O 0.9449(15) 0.7402(5) 0.7382(8) 0.091(4) Uani 0.70 1 d PGU A 1
O13 O 1.0792(13) 0.7825(7) 0.8240(8) 0.110(5) Uani 0.70 1 d PGU A 1
O11' O 1.068(2) 0.7855(15) 0.7067(12) 0.094(6) Uiso 0.30 1 d PGDU A 2
O12' O 0.8739(12) 0.7811(19) 0.7553(17) 0.110(7) Uiso 0.30 1 d PGDU A 2
O13' O 1.030(3) 0.8280(17) 0.8223(15) 0.105(7) Uiso 0.30 1 d PGDU A 2
O14 O 1.0146(18) 0.6193(6) 0.7556(7) 0.153(6) Uani 1 1 d U . .
N11 N 0.7645(8) 0.6409(2) 0.9469(4) 0.058(2) Uani 1 1 d GDU . .
C101 C 0.8440(9) 0.6895(3) 0.9178(4) 0.072(3) Uani 1 1 d GDU . .
H101 H 0.8923 0.6835 0.8692 0.086 Uiso 1 1 calc R . .
C102 C 0.8529(8) 0.7469(3) 0.9598(4) 0.072(3) Uani 1 1 d GDU . .
H102 H 0.9073 0.7801 0.9399 0.086 Uiso 1 1 calc R . .
C103 C 0.7823(7) 0.7557(2) 1.0310(3) 0.069(3) Uani 1 1 d GDU . .
C104 C 0.7027(8) 0.7071(3) 1.0602(4) 0.073(3) Uani 1 1 d GDU . .
H104 H 0.6544 0.7131 1.1088 0.088 Uiso 1 1 calc R . .
C105 C 0.6938(8) 0.6497(3) 1.0181(5) 0.064(3) Uani 1 1 d GDU . .
H105 H 0.6394 0.6165 1.0380 0.077 Uiso 1 1 calc R . .
C106 C 0.7774(11) 0.8198(3) 1.0750(5) 0.080(3) Uani 1 1 d GDU . .
H10A H 0.8058 0.8539 1.0375 0.096 Uiso 1 1 calc R . .
H10B H 0.6856 0.8289 1.0913 0.096 Uiso 1 1 calc R . .
C107 C 0.8660(13) 0.8192(4) 1.1495(6) 0.072(3) Uani 1 1 d DU . .
H10C H 0.9554 0.8055 1.1334 0.086 Uiso 1 1 calc R . .
H10D H 0.8322 0.7874 1.1886 0.086 Uiso 1 1 calc R . .
C108 C 0.8763(11) 0.8833(5) 1.1920(8) 0.073(3) Uani 1 1 d DU . .
H10E H 0.9428 0.8799 1.2369 0.088 Uiso 1 1 calc R . .
H10F H 0.9090 0.9150 1.1525 0.088 Uiso 1 1 calc R . .
C109 C 0.7487(11) 0.9076(4) 1.2271(7) 0.063(3) Uani 1 1 d DU . .
H10G H 0.6859 0.9165 1.1815 0.076 Uiso 1 1 calc R . .
H10H H 0.7098 0.8736 1.2611 0.076 Uiso 1 1 calc R . .
C110 C 0.7642(11) 0.9668(4) 1.2782(7) 0.060(3) Uani 1 1 d DU . .
H11A H 0.7878 1.0025 1.2418 0.072 Uiso 1 1 calc R . .
H11B H 0.8391 0.9604 1.3170 0.072 Uiso 1 1 calc R . .
C111 C 0.6445(11) 0.9860(5) 1.3263(7) 0.060(3) Uani 1 1 d DU . .
H11C H 0.5732 0.9989 1.2877 0.072 Uiso 1 1 calc R . .
H11D H 0.6129 0.9487 1.3572 0.072 Uiso 1 1 calc R . .
N12 N 0.3547(6) 1.1034(4) 1.5367(5) 0.070(3) Uani 1 1 d GDU . .
C116 C 0.4767(7) 1.1337(4) 1.5399(5) 0.073(3) Uani 1 1 d GDU . .
H116 H 0.4912 1.1681 1.5767 0.088 Uiso 1 1 calc R . .
C117 C 0.5775(6) 1.1136(4) 1.4894(5) 0.071(3) Uani 1 1 d GDU . .
H117 H 0.6609 1.1343 1.4917 0.085 Uiso 1 1 calc R . .
C113 C 0.5563(6) 1.0633(4) 1.4357(5) 0.061(3) Uani 1 1 d GDU . .
C114 C 0.4343(7) 1.0330(4) 1.4325(5) 0.070(3) Uani 1 1 d GDU . .
H114 H 0.4198 0.9986 1.3957 0.084 Uiso 1 1 calc R . .
C115 C 0.3335(6) 1.0531(4) 1.4830(5) 0.067(3) Uani 1 1 d GDU . .
H115 H 0.2501 1.0324 1.4807 0.080 Uiso 1 1 calc R . .
C112 C 0.6707(9) 1.0399(5) 1.3852(7) 0.062(3) Uani 1 1 d DU . .
H11E H 0.7046 1.0764 1.3537 0.074 Uiso 1 1 calc R . .
H11F H 0.7422 1.0263 1.4234 0.074 Uiso 1 1 calc R . .
N21 N 0.8881(7) 0.5190(4) 0.9410(5) 0.067(3) Uani 1 1 d GDU . .
C201 C 0.8586(7) 0.4682(4) 0.9920(6) 0.088(4) Uani 1 1 d GDU . .
H201 H 0.7712 0.4519 0.9933 0.105 Uiso 1 1 calc R . .
C202 C 0.9570(9) 0.4414(4) 1.0412(5) 0.091(4) Uani 1 1 d GDU . .
H202 H 0.9369 0.4067 1.0761 0.109 Uiso 1 1 calc R . .
C203 C 1.0849(8) 0.4653(4) 1.0393(5) 0.069(3) Uani 1 1 d GDU . .
C204 C 1.1144(7) 0.5161(4) 0.9882(6) 0.067(3) Uani 1 1 d GDU . .
H204 H 1.2018 0.5324 0.9869 0.080 Uiso 1 1 calc R . .
C205 C 1.0160(8) 0.5429(4) 0.9391(5) 0.072(3) Uani 1 1 d GDU . .
H205 H 1.0361 0.5776 0.9042 0.086 Uiso 1 1 calc R . .
C206 C 1.1855(11) 0.4405(5) 1.1015(6) 0.076(3) Uani 1 1 d DU . .
H20A H 1.1662 0.3954 1.1143 0.091 Uiso 1 1 calc R . .
H20B H 1.2752 0.4428 1.0786 0.091 Uiso 1 1 calc R . .
C207 C 1.1798(16) 0.4796(6) 1.1779(6) 0.089(4) Uani 1 1 d DU . .
H20C H 1.0868 0.4825 1.1952 0.107 Uiso 1 1 calc R . .
H20D H 1.2104 0.5233 1.1656 0.107 Uiso 1 1 calc R . .
C208 C 1.2623(15) 0.4532(6) 1.2478(6) 0.111(4) Uani 1 1 d DU . .
H20E H 1.3564 0.4522 1.2324 0.133 Uiso 1 1 calc R . .
H20F H 1.2342 0.4092 1.2600 0.133 Uiso 1 1 calc R . .
C209 C 1.2457(19) 0.4948(6) 1.3227(7) 0.119(4) Uani 1 1 d DU . .
H20G H 1.2667 0.5394 1.3079 0.143 Uiso 1 1 calc R . .
H20H H 1.1520 0.4935 1.3388 0.143 Uiso 1 1 calc R . .
C210 C 1.3300(17) 0.4761(6) 1.3949(8) 0.136(4) Uani 1 1 d DU . .
H21A H 1.3177 0.5075 1.4392 0.163 Uiso 1 1 calc R . .
H21B H 1.4240 0.4774 1.3792 0.163 Uiso 1 1 calc R . .
C211 C 1.2989(16) 0.4106(6) 1.4269(11) 0.135(4) Uani 1 1 d DU . .
H21C H 1.3562 0.4032 1.4756 0.162 Uiso 1 1 calc R . .
H21D H 1.3254 0.3795 1.3849 0.162 Uiso 1 1 calc R . .
N22 N 1.1790(8) 0.2109(3) 1.5637(5) 0.067(3) Uani 1 1 d GDU . .
C216 C 1.1647(9) 0.2159(3) 1.4794(5) 0.076(3) Uani 1 1 d GDU . .
H216 H 1.1661 0.1787 1.4464 0.092 Uiso 1 1 calc R . .
C217 C 1.1485(11) 0.2754(4) 1.4433(4) 0.085(3) Uani 1 1 d GDU . .
H217 H 1.1388 0.2788 1.3857 0.102 Uiso 1 1 calc R . .
C213 C 1.1464(10) 0.3298(3) 1.4916(5) 0.093(3) Uani 1 1 d GDU . .
C214 C 1.1606(10) 0.3247(3) 1.5760(5) 0.085(3) Uani 1 1 d GDU . .
H214 H 1.1592 0.3619 1.6090 0.102 Uiso 1 1 calc R . .
C215 C 1.1769(9) 0.2653(4) 1.6120(4) 0.071(3) Uani 1 1 d GDU . .
H215 H 1.1866 0.2618 1.6697 0.085 Uiso 1 1 calc R . .
C212 C 1.1592(16) 0.3952(5) 1.4504(10) 0.124(4) Uani 1 1 d DU . .
H21E H 1.1021 0.3961 1.4007 0.148 Uiso 1 1 calc R . .
H21F H 1.1273 0.4284 1.4881 0.148 Uiso 1 1 calc R . .
N31 N 0.6165(10) 0.6124(4) 0.8088(6) 0.088(3) Uani 1 1 d GDU . .
C301 C 0.4837(11) 0.6084(4) 0.8282(5) 0.096(4) Uani 1 1 d GDU . .
H301 H 0.4561 0.5806 0.8703 0.115 Uiso 1 1 calc R . .
C302 C 0.3912(9) 0.6452(5) 0.7859(6) 0.095(4) Uani 1 1 d GDU . .
H302 H 0.3004 0.6425 0.7991 0.114 Uiso 1 1 calc R . .
C303 C 0.4315(10) 0.6860(4) 0.7242(6) 0.101(3) Uani 1 1 d GDU . .
C304 C 0.5643(11) 0.6900(5) 0.7049(6) 0.113(4) Uani 1 1 d GDU . .
H304 H 0.5919 0.7178 0.6627 0.136 Uiso 1 1 calc R . .
C305 C 0.6568(9) 0.6532(5) 0.7471(7) 0.109(4) Uani 1 1 d GDU . .
H305 H 0.7476 0.6559 0.7339 0.130 Uiso 1 1 calc R . .
C306 C 0.3234(12) 0.7198(6) 0.6755(9) 0.107(4) Uani 1 1 d DU . .
H30A H 0.2779 0.6886 0.6395 0.128 Uiso 1 1 calc R . .
H30B H 0.2575 0.7371 0.7136 0.128 Uiso 1 1 calc R . .
C307 C 0.3758(13) 0.7731(6) 0.6242(10) 0.109(4) Uani 1 1 d DU . .
H30C H 0.4325 0.7553 0.5811 0.131 Uiso 1 1 calc R . .
H30D H 0.4309 0.8016 0.6589 0.131 Uiso 1 1 calc R . .
C308 C 0.2645(13) 0.8114(6) 0.5847(9) 0.119(4) Uani 1 1 d DU . .
H30E H 0.2067 0.7822 0.5528 0.142 Uiso 1 1 calc R . .
H30F H 0.2107 0.8307 0.6281 0.142 Uiso 1 1 calc R . .
C309 C 0.3125(17) 0.8629(5) 0.5294(9) 0.116(4) Uani 1 1 d DU . .
H30G H 0.3652 0.8932 0.5629 0.139 Uiso 1 1 calc R . .
H30H H 0.2345 0.8863 0.5080 0.139 Uiso 1 1 calc R . .
C310 C 0.3941(14) 0.8432(7) 0.4582(8) 0.118(4) Uani 1 1 d DU . .
H31A H 0.4753 0.8226 0.4798 0.142 Uiso 1 1 calc R . .
H31B H 0.4216 0.8823 0.4292 0.142 Uiso 1 1 calc R . .
C311 C 0.3315(15) 0.7991(6) 0.3966(9) 0.128(4) Uani 1 1 d DU . .
H31C H 0.3097 0.7587 0.4245 0.153 Uiso 1 1 calc R . .
H31D H 0.3976 0.7891 0.3545 0.153 Uiso 1 1 calc R . .
N32 N 0.2613(9) 0.9881(3) 0.2014(5) 0.062(3) Uani 1 1 d GDU . .
C316 C 0.1767(9) 0.9904(3) 0.2673(5) 0.074(3) Uani 1 1 d GDU . .
H316 H 0.1293 1.0283 0.2785 0.089 Uiso 1 1 calc R . .
C317 C 0.1617(9) 0.9373(4) 0.3169(5) 0.078(3) Uani 1 1 d GDU . .
H317 H 0.1039 0.9389 0.3619 0.094 Uiso 1 1 calc R . .
C313 C 0.2312(10) 0.8818(3) 0.3005(5) 0.077(3) Uani 1 1 d GDU . .
C314 C 0.3157(9) 0.8794(3) 0.2345(6) 0.073(3) Uani 1 1 d GDU . .
H314 H 0.3632 0.8415 0.2233 0.088 Uiso 1 1 calc R . .
C315 C 0.3308(9) 0.9326(3) 0.1850(5) 0.072(3) Uani 1 1 d GDU . .
H315 H 0.3886 0.9310 0.1399 0.086 Uiso 1 1 calc R . .
C312 C 0.2082(12) 0.8235(5) 0.3540(8) 0.099(4) Uani 1 1 d DU . .
H31E H 0.1423 0.8344 0.3957 0.118 Uiso 1 1 calc R . .
H31F H 0.1704 0.7890 0.3196 0.118 Uiso 1 1 calc R . .
N41 N 0.2616(10) 1.0473(3) 1.6804(5) 0.083(3) Uani 1 1 d GDU . .
C401 C 0.3740(9) 1.0440(3) 1.7301(6) 0.088(4) Uani 1 1 d GDU . .
H401 H 0.4375 1.0773 1.7290 0.106 Uiso 1 1 calc R . .
C402 C 0.3934(9) 0.9921(5) 1.7815(6) 0.102(4) Uani 1 1 d GDU . .
H402 H 0.4702 0.9898 1.8155 0.122 Uiso 1 1 calc R . .
C403 C 0.3005(11) 0.9434(4) 1.7832(7) 0.111(4) Uani 1 1 d GDU . .
C404 C 0.1882(8) 0.9467(3) 1.7335(6) 0.103(4) Uani 1 1 d GDU . .
H404 H 0.1247 0.9134 1.7346 0.124 Uiso 1 1 calc R . .
C405 C 0.1687(8) 0.9986(4) 1.6820(5) 0.085(4) Uani 1 1 d GDU . .
H405 H 0.0919 1.0009 1.6480 0.103 Uiso 1 1 calc R . .
C406 C 0.3161(16) 0.8827(6) 1.8321(11) 0.136(4) Uani 1 1 d DU . .
H40A H 0.2458 0.8818 1.8734 0.163 Uiso 1 1 calc R . .
H40B H 0.3003 0.8464 1.7947 0.163 Uiso 1 1 calc R . .
C407 C 0.4449(14) 0.8722(7) 1.8751(11) 0.134(4) Uani 1 1 d DU . .
H40C H 0.4588 0.9066 1.9156 0.160 Uiso 1 1 calc R . .
H40D H 0.5164 0.8752 1.8348 0.160 Uiso 1 1 calc R . .
C408 C 0.4561(14) 0.8086(6) 1.9187(10) 0.120(4) Uani 1 1 d DU . .
H40E H 0.4565 0.7740 1.8777 0.144 Uiso 1 1 calc R . .
H40F H 0.5409 0.8070 1.9496 0.144 Uiso 1 1 calc R . .
C409 C 0.3441(17) 0.7978(6) 1.9767(10) 0.120(4) Uani 1 1 d DU . .
H40G H 0.3431 0.8335 2.0162 0.144 Uiso 1 1 calc R . .
H40H H 0.2601 0.7994 1.9450 0.144 Uiso 1 1 calc R . .
C410 C 0.3475(15) 0.7367(6) 2.0239(10) 0.112(4) Uani 1 1 d DU . .
H41A H 0.4311 0.7352 2.0561 0.134 Uiso 1 1 calc R . .
H41B H 0.3492 0.7010 1.9845 0.134 Uiso 1 1 calc R . .
C411 C 0.2346(15) 0.7262(5) 2.0812(9) 0.101(4) Uani 1 1 d DU . .
H41C H 0.1505 0.7296 2.0498 0.121 Uiso 1 1 calc R . .
H41D H 0.2357 0.7604 2.1228 0.121 Uiso 1 1 calc R . .
N42 N -0.0726(7) 0.6415(3) 2.2975(5) 0.060(3) Uani 1 1 d GDU . .
C416 C -0.0988(6) 0.6353(3) 2.2142(5) 0.066(3) Uani 1 1 d GDU . .
H416 H -0.1861 0.6266 2.1952 0.079 Uiso 1 1 calc R . .
C417 C 0.0026(8) 0.6421(4) 2.1587(4) 0.075(3) Uani 1 1 d GDU . .
H417 H -0.0153 0.6379 2.1018 0.090 Uiso 1 1 calc R . .
C413 C 0.1303(7) 0.6549(4) 2.1865(5) 0.077(3) Uani 1 1 d GDU . .
C414 C 0.1565(6) 0.6611(3) 2.2698(6) 0.074(3) Uani 1 1 d GDU . .
H414 H 0.2437 0.6698 2.2887 0.088 Uiso 1 1 calc R . .
C415 C 0.0550(8) 0.6543(3) 2.3252(4) 0.067(3) Uani 1 1 d GDU . .
H415 H 0.0729 0.6585 2.3821 0.081 Uiso 1 1 calc R . .
C412 C 0.2382(11) 0.6625(5) 2.1242(8) 0.094(3) Uani 1 1 d DU . .
H41E H 0.3251 0.6574 2.1521 0.113 Uiso 1 1 calc R . .
H41F H 0.2294 0.6282 2.0830 0.113 Uiso 1 1 calc R . .

loop_
_atom_site_aniso_label
_atom_site_aniso_U_11
_atom_site_aniso_U_22
_atom_site_aniso_U_33
_atom_site_aniso_U_23
_atom_site_aniso_U_13
_atom_site_aniso_U_12
Cu1 0.0642(10) 0.0463(8) 0.0706(12) -0.0094(10) -0.0060(12) -0.0057(8)
Cu2 0.0550(9) 0.0595(10) 0.0813(14) -0.0052(11) 0.0126(11) -0.0039(8)
N1 0.045(6) 0.060(6) 0.114(8) -0.003(6) -0.002(7) -0.019(5)
O1 0.105(9) 0.102(8) 0.137(10) 0.002(8) 0.008(8) -0.013(7)
O2 0.069(7) 0.105(8) 0.126(9) -0.021(7) 0.020(7) -0.017(6)
O3 0.041(5) 0.073(5) 0.111(7) 0.001(5) 0.009(6) -0.020(5)
N2 0.071(9) 0.113(9) 0.129(10) -0.035(9) 0.015(9) -0.021(7)
O4 0.065(6) 0.077(6) 0.081(7) -0.018(6) -0.010(5) -0.026(5)
O5 0.068(6) 0.115(7) 0.113(9) -0.061(7) 0.020(6) -0.002(7)
O6 0.104(9) 0.125(10) 0.143(10) -0.021(9) 0.025(8) -0.007(8)
N3 0.089(7) 0.110(7) 0.110(7) -0.009(6) 0.016(6) 0.006(6)
O7 0.096(10) 0.189(12) 0.207(13) -0.043(11) 0.028(10) 0.012(9)
O8 0.110(8) 0.065(6) 0.106(8) -0.003(6) 0.014(7) -0.043(6)
O9 0.107(9) 0.088(7) 0.085(7) -0.008(6) -0.019(7) -0.045(6)
N4 0.093(7) 0.102(7) 0.101(7) 0.002(7) -0.001(6) -0.016(7)
O11 0.100(8) 0.087(7) 0.122(9) -0.017(7) 0.014(8) -0.010(7)
O12 0.100(9) 0.076(8) 0.097(9) -0.002(7) -0.014(8) 0.007(7)
O13 0.087(10) 0.146(10) 0.098(10) 0.018(9) 0.011(8) -0.010(9)
O14 0.264(18) 0.076(8) 0.119(11) -0.003(9) 0.008(11) -0.012(11)
N11 0.081(6) 0.039(4) 0.053(5) -0.018(4) -0.014(5) -0.007(5)
C101 0.098(7) 0.052(6) 0.066(6) -0.009(5) 0.003(6) -0.009(6)
C102 0.111(8) 0.044(5) 0.061(6) -0.015(5) 0.013(6) -0.011(6)
C103 0.108(7) 0.041(5) 0.061(6) -0.008(5) 0.010(6) -0.015(5)
C104 0.095(7) 0.061(6) 0.065(6) -0.012(5) 0.011(6) -0.003(6)
C105 0.087(7) 0.053(6) 0.051(6) -0.008(5) -0.007(6) -0.006(5)
C106 0.118(8) 0.055(6) 0.066(6) -0.004(5) 0.003(6) -0.024(6)
C107 0.113(8) 0.049(5) 0.053(7) 0.000(5) 0.005(6) -0.026(6)
C108 0.109(8) 0.056(6) 0.057(7) -0.001(5) 0.014(6) -0.020(6)
C109 0.088(7) 0.046(5) 0.054(6) -0.012(5) 0.006(6) -0.017(6)
C110 0.082(7) 0.045(5) 0.052(6) 0.000(5) 0.023(6) -0.012(5)
C111 0.072(6) 0.058(6) 0.051(6) -0.012(5) 0.018(6) -0.015(5)
N12 0.043(5) 0.084(6) 0.082(7) -0.012(5) 0.001(5) -0.004(5)
C116 0.055(6) 0.081(7) 0.084(7) -0.019(6) 0.007(6) -0.005(6)
C117 0.057(6) 0.083(7) 0.072(7) -0.027(6) 0.015(6) -0.008(6)
C113 0.047(5) 0.072(5) 0.063(6) -0.023(5) 0.007(5) -0.007(5)
C114 0.056(6) 0.080(6) 0.073(7) -0.021(6) 0.006(6) -0.011(5)
C115 0.046(6) 0.066(6) 0.089(7) -0.018(6) 0.006(6) -0.003(5)
C112 0.061(6) 0.070(6) 0.053(6) -0.023(5) 0.014(6) -0.011(5)
N21 0.070(6) 0.064(6) 0.067(6) 0.014(5) -0.021(6) -0.005(5)
C201 0.083(7) 0.088(7) 0.092(8) 0.033(6) -0.011(7) -0.013(6)
C202 0.086(7) 0.091(7) 0.095(8) 0.030(6) -0.003(7) 0.000(6)
C203 0.067(6) 0.069(6) 0.070(6) 0.008(5) -0.014(6) 0.000(5)
C204 0.060(7) 0.067(6) 0.073(7) 0.007(6) -0.009(6) 0.006(6)
C205 0.071(7) 0.074(7) 0.070(7) 0.009(6) -0.010(6) 0.000(6)
C206 0.090(7) 0.062(6) 0.074(7) -0.004(6) -0.022(6) -0.013(6)
C207 0.120(8) 0.073(7) 0.074(8) 0.007(6) -0.022(7) -0.030(7)
C208 0.159(9) 0.080(7) 0.093(8) -0.003(6) -0.032(8) -0.027(7)
C209 0.185(10) 0.071(7) 0.101(8) -0.015(6) -0.029(8) -0.021(8)
C210 0.191(10) 0.092(7) 0.123(9) -0.003(7) -0.009(9) -0.031(8)
C211 0.189(10) 0.098(7) 0.117(9) 0.017(7) -0.018(9) -0.028(8)
N22 0.075(6) 0.061(5) 0.065(6) -0.008(5) 0.014(6) -0.029(5)
C216 0.086(7) 0.066(6) 0.077(7) -0.004(6) 0.001(7) -0.036(6)
C217 0.102(7) 0.071(6) 0.083(7) 0.018(6) 0.000(7) -0.028(6)
C213 0.125(7) 0.073(6) 0.082(7) 0.007(6) -0.015(7) -0.025(6)
C214 0.109(7) 0.062(6) 0.082(7) -0.009(6) -0.013(7) -0.020(6)
C215 0.087(7) 0.055(6) 0.070(7) -0.019(6) 0.003(7) -0.019(5)
C212 0.165(9) 0.101(7) 0.103(8) 0.007(7) -0.029(8) -0.016(8)
N31 0.108(8) 0.082(6) 0.074(7) 0.005(6) -0.006(7) 0.013(7)
C301 0.109(8) 0.094(7) 0.085(7) 0.005(7) -0.012(7) 0.019(7)
C302 0.115(8) 0.095(7) 0.075(8) 0.015(6) -0.014(7) 0.020(7)
C303 0.124(8) 0.088(6) 0.089(7) 0.007(6) -0.009(7) 0.029(6)
C304 0.136(9) 0.113(8) 0.090(8) 0.015(7) -0.007(8) 0.024(8)
C305 0.133(9) 0.105(8) 0.087(8) 0.010(7) -0.003(8) 0.018(7)
C306 0.140(9) 0.072(7) 0.108(8) 0.015(6) 0.005(8) 0.041(7)
C307 0.144(9) 0.058(6) 0.125(9) 0.017(7) 0.022(8) 0.035(6)
C308 0.145(9) 0.069(7) 0.143(9) 0.017(6) 0.024(8) 0.031(7)
C309 0.144(9) 0.053(6) 0.151(10) 0.021(7) 0.029(8) 0.020(7)
C310 0.148(9) 0.050(6) 0.157(10) 0.022(7) 0.019(8) 0.008(7)
C311 0.150(9) 0.068(7) 0.166(10) 0.031(7) 0.015(8) 0.001(7)
N32 0.082(7) 0.039(4) 0.066(6) 0.007(4) 0.006(5) 0.000(5)
C316 0.092(7) 0.051(5) 0.079(7) 0.006(6) 0.003(6) -0.008(6)
C317 0.096(7) 0.052(5) 0.087(7) 0.026(6) -0.004(6) 0.006(6)
C313 0.091(7) 0.036(4) 0.103(7) 0.025(5) 0.006(6) -0.001(5)
C314 0.098(7) 0.029(5) 0.094(7) 0.016(5) 0.014(6) 0.015(5)
C315 0.097(7) 0.034(5) 0.085(7) 0.010(5) 0.017(6) 0.007(5)
C312 0.110(8) 0.045(6) 0.140(9) 0.027(6) -0.002(7) -0.001(6)
N41 0.065(6) 0.073(6) 0.110(7) -0.009(6) 0.019(6) 0.015(5)
C401 0.080(6) 0.081(6) 0.104(7) -0.008(5) 0.001(6) 0.005(6)
C402 0.107(8) 0.091(7) 0.106(8) 0.001(7) 0.005(7) 0.017(7)
C403 0.116(8) 0.094(6) 0.124(8) 0.014(6) 0.022(7) 0.009(7)
C404 0.098(8) 0.084(7) 0.128(9) 0.005(7) 0.026(7) 0.010(7)
C405 0.082(7) 0.068(6) 0.108(8) -0.002(6) 0.020(7) 0.009(6)
C406 0.139(9) 0.116(8) 0.154(9) 0.029(8) 0.026(8) 0.011(8)
C407 0.135(9) 0.116(8) 0.151(10) 0.028(8) 0.030(9) -0.002(8)
C408 0.125(9) 0.094(7) 0.143(10) 0.027(7) 0.034(8) -0.012(8)
C409 0.127(9) 0.089(7) 0.145(10) 0.030(7) 0.029(8) -0.007(7)
C410 0.112(8) 0.084(7) 0.140(10) 0.030(7) 0.029(8) 0.012(7)
C411 0.095(8) 0.079(6) 0.129(9) 0.015(7) 0.034(7) 0.019(7)
N42 0.068(6) 0.027(4) 0.086(6) 0.001(5) 0.017(5) -0.008(4)
C416 0.073(6) 0.037(5) 0.089(7) -0.005(6) 0.020(6) 0.002(5)
C417 0.080(7) 0.050(6) 0.096(7) 0.006(6) 0.023(6) 0.017(6)
C413 0.071(6) 0.049(5) 0.112(7) 0.006(6) 0.024(6) 0.022(5)
C414 0.061(7) 0.041(5) 0.120(8) 0.002(6) 0.012(7) 0.008(5)
C415 0.069(6) 0.030(5) 0.103(7) 0.008(6) 0.012(6) 0.001(5)
C412 0.087(7) 0.075(6) 0.121(8) 0.008(7) 0.026(7) 0.017(6)

loop_
_atom_type_symbol
_atom_type_description
_atom_type_scat_dispersion_real
_atom_type_scat_dispersion_imag
_atom_type_scat_source
C C 0.0033 0.0016 'International Tables Vol C Tables 4.2.6.8 and 6.1.1.4'
H H 0.0000 0.0000 'International Tables Vol C Tables 4.2.6.8 and 6.1.1.4'
N N 0.0061 0.0033 'International Tables Vol C Tables 4.2.6.8 and 6.1.1.4'
O O 0.0106 0.0060 'International Tables Vol C Tables 4.2.6.8 and 6.1.1.4'
Cu Cu 0.3201 1.2651 'International Tables Vol C Tables 4.2.6.8 and 6.1.1.4'

loop_
_geom_angle_atom_site_label_1
_geom_angle_atom_site_label_2
_geom_angle_atom_site_label_3
_geom_angle
_geom_angle_site_symmetry_1
_geom_angle_site_symmetry_3
_geom_angle_publ_flag
N31 Cu1 N21 172.3(4) . . ?
N31 Cu1 N32 92.5(4) . 2_646 ?
N21 Cu1 N32 89.7(4) . 2_646 ?
N31 Cu1 N11 86.6(4) . . ?
N21 Cu1 N11 90.3(3) . . ?
N32 Cu1 N11 172.5(3) 2_646 . ?
N31 Cu1 O3 100.1(4) . . ?
N21 Cu1 O3 87.2(4) . . ?
N32 Cu1 O3 94.5(3) 2_646 . ?
N11 Cu1 O3 93.0(3) . . ?
N41 Cu2 N42 88.4(3) . 2_559 ?
N41 Cu2 N12 89.1(4) . . ?
N42 Cu2 N12 175.9(3) 2_559 . ?
N41 Cu2 N22 175.5(4) . 1_465 ?
N42 Cu2 N22 91.7(3) 2_559 1_465 ?
N12 Cu2 N22 91.0(4) . 1_465 ?
O3 N1 O1 124.8(15) . . ?
O3 N1 O2 119.1(13) . . ?
O1 N1 O2 114.1(13) . . ?
N1 O3 Cu1 140.3(11) . . ?
O5 N2 O4 120.4 . . ?
O5 N2 O6 121.4 . . ?
O4 N2 O6 118.1 . . ?
O8 N3 O7 120.4 . . ?
O8 N3 O9 121.4 . . ?
O7 N3 O9 118.1 . . ?
O11 N4 O12 120.4 . . ?
O11 N4 O13 121.4 . . ?
O12 N4 O13 118.1 . . ?
O11 N4 O13' 74.4(18) . . ?
O12 N4 O13' 157.8(17) . . ?
O13 N4 O13' 51.0(17) . . ?
O11 N4 O11' 84.0(17) . . ?
O12 N4 O11' 83.2(14) . . ?
O13 N4 O11' 100.5(15) . . ?
O13' N4 O11' 116.4(7) . . ?
O11 N4 O12' 80.5(19) . . ?
O12 N4 O12' 55.2(15) . . ?
O13 N4 O12' 139.5(17) . . ?
O13' N4 O12' 117.7(7) . . ?
O11' N4 O12' 116.4(7) . . ?
C101 N11 C105 120.0 . . ?
C101 N11 Cu1 117.9(4) . . ?
C105 N11 Cu1 121.8(4) . . ?
N11 C101 C102 120.0 . . ?
N11 C101 H101 120.0 . . ?
C102 C101 H101 120.0 . . ?
C103 C102 C101 120.0 . . ?
C103 C102 H102 120.0 . . ?
C101 C102 H102 120.0 . . ?
C102 C103 C104 120.0 . . ?
C102 C103 C106 122.2 . . ?
C104 C103 C106 117.5 . . ?
C105 C104 C103 120.0 . . ?
C105 C104 H104 120.0 . . ?
C103 C104 H104 120.0 . . ?
C104 C105 N11 120.0 . . ?
C104 C105 H105 120.0 . . ?
N11 C105 H105 120.0 . . ?
C107 C106 C103 110.6(4) . . ?
C107 C106 H10A 109.5 . . ?
C103 C106 H10A 109.5 . . ?
C107 C106 H10B 109.5 . . ?
C103 C106 H10B 109.5 . . ?
H10A C106 H10B 108.1 . . ?
C106 C107 C108 113.6(7) . . ?
C106 C107 H10C 108.8 . . ?
C108 C107 H10C 108.8 . . ?
C106 C107 H10D 108.8 . . ?
C108 C107 H10D 108.8 . . ?
H10C C107 H10D 107.7 . . ?
C109 C108 C107 114.9(8) . . ?
C109 C108 H10E 108.5 . . ?
C107 C108 H10E 108.5 . . ?
C109 C108 H10F 108.5 . . ?
C107 C108 H10F 108.5 . . ?
H10E C108 H10F 107.5 . . ?
C110 C109 C108 114.1(7) . . ?
C110 C109 H10G 108.7 . . ?
C108 C109 H10G 108.7 . . ?
C110 C109 H10H 108.7 . . ?
C108 C109 H10H 108.7 . . ?
H10G C109 H10H 107.6 . . ?
C109 C110 C111 115.7(7) . . ?
C109 C110 H11A 108.4 . . ?
C111 C110 H11A 108.4 . . ?
C109 C110 H11B 108.4 . . ?
C111 C110 H11B 108.4 . . ?
H11A C110 H11B 107.4 . . ?
C112 C111 C110 113.6(7) . . ?
C112 C111 H11C 108.8 . . ?
C110 C111 H11C 108.8 . . ?
C112 C111 H11D 108.8 . . ?
C110 C111 H11D 108.8 . . ?
H11C C111 H11D 107.7 . . ?
C116 N12 C115 120.0 . . ?
C116 N12 Cu2 119.5(4) . . ?
C115 N12 Cu2 120.0(4) . . ?
C117 C116 N12 120.0 . . ?
C117 C116 H116 120.0 . . ?
N12 C116 H116 120.0 . . ?
C113 C117 C116 120.0 . . ?
C113 C117 H117 120.0 . . ?
C116 C117 H117 120.0 . . ?
C114 C113 C117 120.0 . . ?
C114 C113 C112 121.2(5) . . ?
C117 C113 C112 118.7(5) . . ?
C115 C114 C113 120.0 . . ?
C115 C114 H114 120.0 . . ?
C113 C114 H114 120.0 . . ?
C114 C115 N12 120.0 . . ?
C114 C115 H115 120.0 . . ?
N12 C115 H115 120.0 . . ?
C111 C112 C113 117.6(6) . . ?
C111 C112 H11E 107.9 . . ?
C113 C112 H11E 107.9 . . ?
C111 C112 H11F 107.9 . . ?
C113 C112 H11F 107.9 . . ?
H11E C112 H11F 107.2 . . ?
C201 N21 C205 120.0 . . ?
C201 N21 Cu1 119.5(5) . . ?
C205 N21 Cu1 120.3(4) . . ?
N21 C201 C202 120.0 . . ?
N21 C201 H201 120.0 . . ?
C202 C201 H201 120.0 . . ?
C201 C202 C203 120.0 . . ?
C201 C202 H202 120.0 . . ?
C203 C202 H202 120.0 . . ?
C204 C203 C202 120.0 . . ?
C204 C203 C206 121.2(6) . . ?
C202 C203 C206 118.4(6) . . ?
C203 C204 C205 120.0 . . ?
C203 C204 H204 120.0 . . ?
C205 C204 H204 120.0 . . ?
C204 C205 N21 120.0 . . ?
C204 C205 H205 120.0 . . ?
N21 C205 H205 120.0 . . ?
C207 C206 C203 109.6(8) . . ?
C207 C206 H20A 109.7 . . ?
C203 C206 H20A 109.7 . . ?
C207 C206 H20B 109.7 . . ?
C203 C206 H20B 109.7 . . ?
H20A C206 H20B 108.2 . . ?
C206 C207 C208 113.7(8) . . ?
C206 C207 H20C 108.8 . . ?
C208 C207 H20C 108.8 . . ?
C206 C207 H20D 108.8 . . ?
C208 C207 H20D 108.8 . . ?
H20C C207 H20D 107.7 . . ?
C207 C208 C209 109.5(8) . . ?
C207 C208 H20E 109.8 . . ?
C209 C208 H20E 109.8 . . ?
C207 C208 H20F 109.8 . . ?
C209 C208 H20F 109.8 . . ?
H20E C208 H20F 108.2 . . ?
C210 C209 C208 114.6(10) . . ?
C210 C209 H20G 108.6 . . ?
C208 C209 H20G 108.6 . . ?
C210 C209 H20H 108.6 . . ?
C208 C209 H20H 108.6 . . ?
H20G C209 H20H 107.6 . . ?
C209 C210 C211 113.2(9) . . ?
C209 C210 H21A 108.9 . . ?
C211 C210 H21A 108.9 . . ?
C209 C210 H21B 108.9 . . ?
C211 C210 H21B 108.9 . . ?
H21A C210 H21B 107.8 . . ?
C210 C211 C212 119.2(10) . . ?
C210 C211 H21C 107.5 . . ?
C212 C211 H21C 107.5 . . ?
C210 C211 H21D 107.5 . . ?
C212 C211 H21D 107.5 . . ?
H21C C211 H21D 107.0 . . ?
C216 N22 C215 120.0 . . ?
C216 N22 Cu2 122.2(4) . 1_645 ?
C215 N22 Cu2 117.7(4) . 1_645 ?
C217 C216 N22 120.0 . . ?
C217 C216 H216 120.0 . . ?
N22 C216 H216 120.0 . . ?
C213 C217 C216 120.0 . . ?
C213 C217 H217 120.0 . . ?
C216 C217 H217 120.0 . . ?
C217 C213 C214 120.0 . . ?
C217 C213 C212 118.9(7) . . ?
C214 C213 C212 119.8(7) . . ?
C215 C214 C213 120.0 . . ?
C215 C214 H214 120.0 . . ?
C213 C214 H214 120.0 . . ?
C214 C215 N22 120.0 . . ?
C214 C215 H215 120.0 . . ?
N22 C215 H215 120.0 . . ?
C211 C212 C213 113.0(9) . . ?
C211 C212 H21E 109.0 . . ?
C213 C212 H21E 109.0 . . ?
C211 C212 H21F 109.0 . . ?
C213 C212 H21F 109.0 . . ?
H21E C212 H21F 107.8 . . ?
C301 N31 C305 120.0 . . ?
C301 N31 Cu1 116.9(6) . . ?
C305 N31 Cu1 123.0(6) . . ?
N31 C301 C302 120.0 . . ?
N31 C301 H301 120.0 . . ?
C302 C301 H301 120.0 . . ?
C301 C302 C303 120.0 . . ?
C301 C302 H302 120.0 . . ?
C303 C302 H302 120.0 . . ?
C304 C303 C302 120.0 . . ?
C304 C303 C306 122.9(6) . . ?
C302 C303 C306 116.8(6) . . ?
C303 C304 C305 120.0 . . ?
C303 C304 H304 120.0 . . ?
C305 C304 H304 120.0 . . ?
C304 C305 N31 120.0 . . ?
C304 C305 H305 120.0 . . ?
N31 C305 H305 120.0 . . ?
C307 C306 C303 112.5(8) . . ?
C307 C306 H30A 109.1 . . ?
C303 C306 H30A 109.1 . . ?
C307 C306 H30B 109.1 . . ?
C303 C306 H30B 109.1 . . ?
H30A C306 H30B 107.8 . . ?
C306 C307 C308 111.4(8) . . ?
C306 C307 H30C 109.3 . . ?
C308 C307 H30C 109.3 . . ?
C306 C307 H30D 109.3 . . ?
C308 C307 H30D 109.3 . . ?
H30C C307 H30D 108.0 . . ?
C309 C308 C307 113.2(9) . . ?
C309 C308 H30E 108.9 . . ?
C307 C308 H30E 108.9 . . ?
C309 C308 H30F 108.9 . . ?
C307 C308 H30F 108.9 . . ?
H30E C308 H30F 107.8 . . ?
C308 C309 C310 117.4(9) . . ?
C308 C309 H30G 108.0 . . ?
C310 C309 H30G 108.0 . . ?
C308 C309 H30H 108.0 . . ?
C310 C309 H30H 108.0 . . ?
H30G C309 H30H 107.2 . . ?
C309 C310 C311 117.4(10) . . ?
C309 C310 H31A 107.9 . . ?
C311 C310 H31A 107.9 . . ?
C309 C310 H31B 108.0 . . ?
C311 C310 H31B 108.0 . . ?
H31A C310 H31B 107.2 . . ?
C310 C311 C312 115.9(9) . . ?
C310 C311 H31C 108.3 . . ?
C312 C311 H31C 108.3 . . ?
C310 C311 H31D 108.3 . . ?
C312 C311 H31D 108.3 . . ?
H31C C311 H31D 107.4 . . ?
C316 N32 C315 120.0 . . ?
C316 N32 Cu1 117.6(4) . 2_656 ?
C315 N32 Cu1 121.7(4) . 2_656 ?
C317 C316 N32 120.0 . . ?
C317 C316 H316 120.0 . . ?
N32 C316 H316 120.0 . . ?
C316 C317 C313 120.0 . . ?
C316 C317 H317 120.0 . . ?
C313 C317 H317 120.0 . . ?
C314 C313 C317 120.0 . . ?
C314 C313 C312 121.3(6) . . ?
C317 C313 C312 118.6(6) . . ?
C313 C314 C315 120.0 . . ?
C313 C314 H314 120.0 . . ?
C315 C314 H314 120.0 . . ?
C314 C315 N32 120.0 . . ?
C314 C315 H315 120.0 . . ?
N32 C315 H315 120.0 . . ?
C311 C312 C313 113.9(8) . . ?
C311 C312 H31E 108.8 . . ?
C313 C312 H31E 108.8 . . ?
C311 C312 H31F 108.8 . . ?
C313 C312 H31F 108.8 . . ?
H31E C312 H31F 107.7 . . ?
C401 N41 C405 120.0 . . ?
C401 N41 Cu2 121.1(5) . . ?
C405 N41 Cu2 118.1(5) . . ?
N41 C401 C402 120.0 . . ?
N41 C401 H401 120.0 . . ?
C402 C401 H401 120.0 . . ?
C403 C402 C401 120.0 . . ?
C403 C402 H402 120.0 . . ?
C401 C402 H402 120.0 . . ?
C402 C403 C404 120.0 . . ?
C402 C403 C406 124.5(6) . . ?
C404 C403 C406 115.4(6) . . ?
C405 C404 C403 120.0 . . ?
C405 C404 H404 120.0 . . ?
C403 C404 H404 120.0 . . ?
C404 C405 N41 120.0 . . ?
C404 C405 H405 120.0 . . ?
N41 C405 H405 120.0 . . ?
C407 C406 C403 117.3(8) . . ?
C407 C406 H40A 108.0 . . ?
C403 C406 H40A 108.0 . . ?
C407 C406 H40B 108.0 . . ?
C403 C406 H40B 108.0 . . ?
H40A C406 H40B 107.2 . . ?
C406 C407 C408 114.3(9) . . ?
C406 C407 H40C 108.7 . . ?
C408 C407 H40C 108.7 . . ?
C406 C407 H40D 108.7 . . ?
C408 C407 H40D 108.7 . . ?
H40C C407 H40D 107.6 . . ?
C409 C408 C407 112.2(9) . . ?
C409 C408 H40E 109.2 . . ?
C407 C408 H40E 109.2 . . ?
C409 C408 H40F 109.2 . . ?
C407 C408 H40F 109.2 . . ?
H40E C408 H40F 107.9 . . ?
C410 C409 C408 116.2(9) . . ?
C410 C409 H40G 108.2 . . ?
C408 C409 H40G 108.2 . . ?
C410 C409 H40H 108.2 . . ?
C408 C409 H40H 108.2 . . ?
H40G C409 H40H 107.4 . . ?
C409 C410 C411 115.8(8) . . ?
C409 C410 H41A 108.3 . . ?
C411 C410 H41A 108.3 . . ?
C409 C410 H41B 108.3 . . ?
C411 C410 H41B 108.3 . . ?
H41A C410 H41B 107.4 . . ?
C410 C411 C412 114.0(8) . . ?
C410 C411 H41C 108.7 . . ?
C412 C411 H41C 108.7 . . ?
C410 C411 H41D 108.7 . . ?
C412 C411 H41D 108.7 . . ?
H41C C411 H41D 107.6 . . ?
C416 N42 C415 120.0 . . ?
C416 N42 Cu2 120.6(5) . 2_549 ?
C415 N42 Cu2 119.3(5) . 2_549 ?
C417 C416 N42 120.0 . . ?
C417 C416 H416 120.0 . . ?
N42 C416 H416 120.0 . . ?
C416 C417 C413 120.0 . . ?
C416 C417 H417 120.0 . . ?
C413 C417 H417 120.0 . . ?
C414 C413 C417 120.0 . . ?
C414 C413 C412 121.4(7) . . ?
C417 C413 C412 118.5(7) . . ?
C413 C414 C415 120.0 . . ?
C413 C414 H414 120.0 . . ?
C415 C414 H414 120.0 . . ?
C414 C415 N42 120.0 . . ?
C414 C415 H415 120.0 . . ?
N42 C415 H415 120.0 . . ?
C411 C412 C413 113.2(7) . . ?
C411 C412 H41E 108.9 . . ?
C413 C412 H41E 108.9 . . ?
C411 C412 H41F 108.9 . . ?
C413 C412 H41F 108.9 . . ?
H41E C412 H41F 107.8 . . ?

loop_
_geom_bond_atom_site_label_1
_geom_bond_atom_site_label_2
_geom_bond_distance
_geom_bond_site_symmetry_2
_geom_bond_publ_flag
Cu1 N31 1.995(7) . ?
Cu1 N21 2.002(6) . ?
Cu1 N32 2.014(5) 2_646 ?
Cu1 N11 2.025(5) . ?
Cu1 O3 2.276(10) . ?
Cu2 N41 1.968(7) . ?
Cu2 N42 2.021(6) 2_559 ?
Cu2 N12 2.035(5) . ?
Cu2 N22 2.048(6) 1_465 ?
N1 O3 1.162(14) . ?
N1 O1 1.216(15) . ?
N1 O2 1.305(15) . ?
N2 O5 1.2209 . ?
N2 O4 1.2427 . ?
N2 O6 1.2442 . ?
N3 O8 1.2207 . ?
N3 O7 1.2428 . ?
N3 O9 1.2443 . ?
N4 O11 1.2208 . ?
N4 O12 1.2427 . ?
N4 O13 1.2443 . ?
N4 O13' 1.253(6) . ?
N4 O11' 1.257(6) . ?
N4 O12' 1.259(6) . ?
N11 C101 1.3900 . ?
N11 C105 1.3900 . ?
C101 C102 1.3900 . ?
C101 H101 0.9500 . ?
C102 C103 1.3900 . ?
C102 H102 0.9500 . ?
C103 C104 1.3900 . ?
C103 C106 1.5279 . ?
C104 C105 1.3900 . ?
C104 H104 0.9500 . ?
C105 H105 0.9500 . ?
C106 C107 1.502(6) . ?
C106 H10A 0.9900 . ?
C106 H10B 0.9900 . ?
C107 C108 1.518(6) . ?
C107 H10C 0.9900 . ?
C107 H10D 0.9900 . ?
C108 C109 1.511(6) . ?
C108 H10E 0.9900 . ?
C108 H10F 0.9900 . ?
C109 C110 1.506(6) . ?
C109 H10G 0.9900 . ?
C109 H10H 0.9900 . ?
C110 C111 1.511(6) . ?
C110 H11A 0.9900 . ?
C110 H11B 0.9900 . ?
C111 C112 1.507(6) . ?
C111 H11C 0.9900 . ?
C111 H11D 0.9900 . ?
N12 C116 1.3900 . ?
N12 C115 1.3900 . ?
C116 C117 1.3900 . ?
C116 H116 0.9500 . ?
C117 C113 1.3900 . ?
C117 H117 0.9500 . ?
C113 C114 1.3900 . ?
C113 C112 1.516(6) . ?
C114 C115 1.3900 . ?
C114 H114 0.9500 . ?
C115 H115 0.9500 . ?
C112 H11E 0.9900 . ?
C112 H11F 0.9900 . ?
N21 C201 1.3900 . ?
N21 C205 1.3900 . ?
C201 C202 1.3900 . ?
C201 H201 0.9500 . ?
C202 C203 1.3900 . ?
C202 H202 0.9500 . ?
C203 C204 1.3900 . ?
C203 C206 1.520(7) . ?
C204 C205 1.3900 . ?
C204 H204 0.9500 . ?
C205 H205 0.9500 . ?
C206 C207 1.498(6) . ?
C206 H20A 0.9900 . ?
C206 H20B 0.9900 . ?
C207 C208 1.511(6) . ?
C207 H20C 0.9900 . ?
C207 H20D 0.9900 . ?
C208 C209 1.517(6) . ?
C208 H20E 0.9900 . ?
C208 H20F 0.9900 . ?
C209 C210 1.500(6) . ?
C209 H20G 0.9900 . ?
C209 H20H 0.9900 . ?
C210 C211 1.506(6) . ?
C210 H21A 0.9900 . ?
C210 H21B 0.9900 . ?
C211 C212 1.507(6) . ?
C211 H21C 0.9900 . ?
C211 H21D 0.9900 . ?
N22 C216 1.3900 . ?
N22 C215 1.3900 . ?
N22 Cu2 2.048(6) 1_645 ?
C216 C217 1.3900 . ?
C216 H216 0.9500 . ?
C217 C213 1.3900 . ?
C217 H217 0.9500 . ?
C213 C214 1.3900 . ?
C213 C212 1.537(7) . ?
C214 C215 1.3900 . ?
C214 H214 0.9500 . ?
C215 H215 0.9500 . ?
C212 H21E 0.9900 . ?
C212 H21F 0.9900 . ?
N31 C301 1.3900 . ?
N31 C305 1.3900 . ?
C301 C302 1.3900 . ?
C301 H301 0.9500 . ?
C302 C303 1.3900 . ?
C302 H302 0.9500 . ?
C303 C304 1.3900 . ?
C303 C306 1.520(7) . ?
C304 C305 1.3900 . ?
C304 H304 0.9500 . ?
C305 H305 0.9500 . ?
C306 C307 1.502(6) . ?
C306 H30A 0.9900 . ?
C306 H30B 0.9900 . ?
C307 C308 1.520(6) . ?
C307 H30C 0.9900 . ?
C307 H30D 0.9900 . ?
C308 C309 1.498(6) . ?
C308 H30E 0.9900 . ?
C308 H30F 0.9900 . ?
C309 C310 1.499(6) . ?
C309 H30G 0.9900 . ?
C309 H30H 0.9900 . ?
C310 C311 1.503(6) . ?
C310 H31A 0.9900 . ?
C310 H31B 0.9900 . ?
C311 C312 1.510(6) . ?
C311 H31C 0.9900 . ?
C311 H31D 0.9900 . ?
N32 C316 1.3900 . ?
N32 C315 1.3900 . ?
N32 Cu1 2.014(5) 2_656 ?
C316 C317 1.3900 . ?
C316 H316 0.9500 . ?
C317 C313 1.3900 . ?
C317 H317 0.9500 . ?
C313 C314 1.3900 . ?
C313 C312 1.525(6) . ?
C314 C315 1.3900 . ?
C314 H314 0.9500 . ?
C315 H315 0.9500 . ?
C312 H31E 0.9900 . ?
C312 H31F 0.9900 . ?
N41 C401 1.3900 . ?
N41 C405 1.3900 . ?
C401 C402 1.3900 . ?
C401 H401 0.9500 . ?
C402 C403 1.3900 . ?
C402 H402 0.9500 . ?
C403 C404 1.3900 . ?
C403 C406 1.511(6) . ?
C404 C405 1.3900 . ?
C404 H404 0.9500 . ?
C405 H405 0.9500 . ?
C406 C407 1.489(6) . ?
C406 H40A 0.9900 . ?
C406 H40B 0.9900 . ?
C407 C408 1.516(6) . ?
C407 H40C 0.9900 . ?
C407 H40D 0.9900 . ?
C408 C409 1.509(6) . ?
C408 H40E 0.9900 . ?
C408 H40F 0.9900 . ?
C409 C410 1.497(6) . ?
C409 H40G 0.9900 . ?
C409 H40H 0.9900 . ?
C410 C411 1.508(6) . ?
C410 H41A 0.9900 . ?
C410 H41B 0.9900 . ?
C411 C412 1.512(6) . ?
C411 H41C 0.9900 . ?
C411 H41D 0.9900 . ?
N42 C416 1.3900 . ?
N42 C415 1.3900 . ?
N42 Cu2 2.021(6) 2_549 ?
C416 C417 1.3900 . ?
C416 H416 0.9500 . ?
C417 C413 1.3900 . ?
C417 H417 0.9500 . ?
C413 C414 1.3900 . ?
C413 C412 1.516(7) . ?
C414 C415 1.3900 . ?
C414 H414 0.9500 . ?
C415 H415 0.9500 . ?
C412 H41E 0.9900 . ?
C412 H41F 0.9900 . ?
